data_7010171
loop_
_publ_author_name
'Yonemura, Masami'
'Usuki, Naoki'
'Nakamura, Yuuki'
'Ohba, Masaaki'
'\=Okawa, Hisashi'

_publ_section_title
;
 Macrocyclic effect upon site-selective CuIIMII or MIICuII core
 formation with unsymmetric phenol-based macrocyclic ligands
;
_journal_issue 20
_journal_name_full 'Journal of the Chemical Society, Dalton Transactions'
_journal_page_first 3624
_journal_paper_doi 10.1039/b006605m
_journal_year 2000
_space_group_IT_number 61
_symmetry_cell_setting orthorhombic
_symmetry_Int_Tables_number 61
_symmetry_space_group_name_Hall '-P 2ac 2ab'
_symmetry_space_group_name_H-M 'P b c a'
_audit_creation_date 'Fri Aug 21 10:35:39 1998'
_audit_creation_method 'from TEXRAY.INF file'
_cell_angle_alpha 90
_cell_angle_beta 90
_cell_angle_gamma 90
_cell_formula_units_Z 8.00
_cell_length_a 23.676(6)
_cell_length_b 27.32(1)
_cell_length_c 8.951(8)
_cell_measurement_reflns_used 25
_cell_measurement_temperature 23.0
_cell_measurement_theta_max 30.58
_cell_measurement_theta_min 28.93
_cell_volume 5790(6)
_computing_cell_refinement 'MSC/AFC Diffractometer Control'
_computing_data_collection 'MSC/AFC Diffractometer Control'
_computing_data_reduction 'teXsan: PROCESS (MSC)'
_computing_publication_material 'teXsan: FINISH (MSC)'
_computing_structure_refinement 'teXsan: LS (MSC)'
_diffrn_ambient_temperature 23.0
_diffrn_measurement_device AFC7R
_diffrn_measurement_method 'omega/2-theta scans'
_diffrn_radiation_monochromator graphite
_diffrn_radiation_source 'X-ray tube'
_diffrn_radiation_type MoKalpha
_diffrn_radiation_wavelength 0.7107
_diffrn_reflns_av_R_equivalents 0.00
_diffrn_reflns_number 7423
_diffrn_standards_decay_% -2.15
_diffrn_standards_interval_count 150
_diffrn_standards_number 3
_exptl_absorpt_coefficient_mu_cm 35.652
_exptl_absorpt_correction_T_max 1.000
_exptl_absorpt_correction_T_min 0.524
_exptl_absorpt_correction_type empirical
_exptl_crystal_colour dark-brownXDIM
_exptl_crystal_density_diffrn 1.629
_exptl_crystal_description XDIM
_exptl_crystal_F_000 2888.00
_exptl_crystal_size_max 1.000
_exptl_crystal_size_min 0.500
_refine_diff_density_max -0.84890
_refine_diff_density_min 0.77960
_refine_ls_extinction_coef 0.41519
_refine_ls_extinction_method Zachariasen_type_2_Gaussian_isotropic
_refine_ls_goodness_of_fit_obs 3.240
_refine_ls_matrix_type full
_refine_ls_number_parameters 344
_refine_ls_number_reflns 3398
_refine_ls_number_restraints 0
_refine_ls_R_factor_obs 0.0530
_refine_ls_shift/esd_max 0.1520
_refine_ls_structure_factor_coef F
_refine_ls_weighting_scheme sigma
_refine_ls_wR_factor_obs 0.0430
_cod_data_source_file b006605m.txt
_cod_data_source_block '[Cu(L2;4)]_2MeOH_H2O'
_cod_depositor_comments
;
The following automatic conversions were performed:

'_atom_site_thermal_displace_type' tag value 'Uij' was replaced with
'Uani' value 66 times.

Automatic conversion script
Id: cif_fix_values 1646 2011-03-28 12:23:43Z adriana 

The following automatic conversions were performed:
data name '_exptl_crystal_f000' replaced with '_exptl_crystal_F_000'
as specified in the replacement file
'/home/antanas/src/cod-tools/trunk/data/replacement-values/replacement_tags.lst'.

Automatic conversion script
Id: cif_correct_tags 4998 2017-03-02 13:24:31Z antanas 
;
_cod_original_cell_volume 5790(4)
_cod_original_sg_symbol_H-M 'P b c a    '
_cod_database_code 7010171
_exptl_absorpt_process_descript psi-scan
_diffrn_reflns_h_min 0
_diffrn_reflns_h_max 30
_diffrn_reflns_k_min 0
_diffrn_reflns_k_max 32
_diffrn_reflns_l_min -9
_diffrn_reflns_l_max 0
_diffrn_theta_max 27.5481
_diffrn_orient_matrix_11 0.01560
_diffrn_orient_matrix_12 0.03399
_diffrn_orient_matrix_13 0.00286
_diffrn_orient_matrix_21 0.03925
_diffrn_orient_matrix_22 -0.01355
_diffrn_orient_matrix_23 0.00018
_diffrn_orient_matrix_31 0.00040
_diffrn_orient_matrix_32 0.00072
_diffrn_orient_matrix_33 -0.11168

loop_
_symmetry_equiv_pos_as_xyz
'   +x,   +y,   +z'
'1/2+x,1/2-y,   -z'
'   -x,1/2+y,1/2-z'
'1/2-x,   -y,1/2+z'
'   -x,   -y,   -z'
'1/2-x,1/2+y,   +z'
'   +x,1/2-y,1/2+z'
'1/2+x,   +y,1/2-z'

loop_
_atom_site_aniso_label
_atom_site_aniso_U_11
_atom_site_aniso_U_22
_atom_site_aniso_U_33
_atom_site_aniso_U_12
_atom_site_aniso_U_13
_atom_site_aniso_U_23
Br1 0.0715(8) 0.0465(6) 0.0725(8) 0.0158(6) 0.0024(7) 0.0008(6)
Br2 0.0566(7) 0.0625(6) 0.0700(8) 0.0183(6) 0.0046(7) 0.0170(6)
Cu 0.0320(6) 0.0406(6) 0.0368(6) -0.0033(5) 0.0031(6) 0.0014(6)
O1 0.035(3) 0.035(3) 0.033(3) 0.000(3) 0.002(3) 0.001(3)
O2 0.031(4) 0.044(4) 0.055(4) -0.003(3) 0.005(3) 0.015(3)
O3 0.29(1) 0.089(6) 0.057(6) 0.010(9) -0.007(9) -0.003(5)
O4 0.127(9) 0.18(1) 0.23(1) 0.005(8) 0.03(1) 0.059(10)
O5 0.050(5) 0.077(4) 0.057(5) 0.008(4) -0.002(4) -0.005(4)
N1 0.040(5) 0.032(4) 0.036(5) -0.006(4) 0.004(4) -0.001(3)
N2 0.035(5) 0.035(4) 0.037(5) -0.004(4) -0.012(4) -0.002(4)
N3 0.032(5) 0.048(5) 0.036(5) -0.005(4) 0.006(4) 0.002(4)
N4 0.037(5) 0.047(4) 0.031(4) -0.001(4) 0.011(4) 0.004(4)
C1 0.027(5) 0.046(5) 0.032(5) -0.009(4) -0.014(5) 0.002(5)
C2 0.028(5) 0.041(5) 0.036(5) 0.000(4) 0.000(5) -0.001(5)
C3 0.035(6) 0.052(6) 0.041(6) 0.007(5) 0.002(5) -0.001(5)
C4 0.050(6) 0.034(5) 0.044(6) 0.006(5) -0.011(5) 0.000(5)
C5 0.027(5) 0.044(5) 0.035(5) -0.001(4) -0.004(5) 0.004(4)
C6 0.032(6) 0.043(5) 0.026(5) -0.001(4) -0.007(5) -0.003(4)
C7 0.037(6) 0.044(5) 0.029(5) -0.006(4) -0.008(5) 0.003(4)
C8 0.043(6) 0.056(6) 0.050(6) -0.002(5) 0.002(6) 0.007(5)
C9 0.030(5) 0.039(5) 0.040(6) -0.002(4) -0.003(5) 0.006(4)
C10 0.041(6) 0.038(5) 0.048(6) -0.006(4) 0.000(5) -0.003(5)
C11 0.061(7) 0.057(6) 0.066(7) -0.007(6) -0.031(7) 0.001(6)
C12 0.027(5) 0.051(5) 0.037(6) -0.001(4) 0.009(5) 0.001(5)
C13 0.038(6) 0.031(5) 0.030(5) 0.001(4) 0.000(5) -0.002(4)
C14 0.033(6) 0.038(5) 0.034(6) -0.002(4) 0.005(5) -0.003(4)
C15 0.033(6) 0.041(5) 0.044(6) 0.010(4) 0.001(5) 0.001(5)
C16 0.042(6) 0.037(5) 0.044(6) 0.012(5) -0.002(5) 0.004(5)
C17 0.050(6) 0.038(5) 0.032(5) -0.001(5) -0.001(5) 0.005(4)
C18 0.033(6) 0.044(5) 0.029(6) -0.003(5) 0.001(5) -0.003(4)
C19 0.058(7) 0.038(5) 0.034(6) -0.005(5) 0.002(6) 0.001(4)
C20 0.044(7) 0.051(6) 0.062(7) -0.020(5) 0.009(6) -0.005(5)
C21 0.045(6) 0.070(7) 0.059(7) -0.024(6) -0.016(6) 0.017(6)
C22 0.033(6) 0.061(7) 0.073(8) 0.007(5) 0.014(6) 0.022(6)
C23 0.056(7) 0.058(6) 0.041(6) 0.012(6) 0.020(5) 0.011(5)
C24 0.027(5) 0.054(6) 0.044(6) 0.004(5) 0.010(5) 0.004(5)
C25 -0.007(4) 0.046(5) 0.020(5) -0.002(4) 0.005(4) 0.006(4)
C26 0.075(9) 0.124(10) 0.049(8) -0.039(7) -0.038(7) 0.023(7)

loop_
_atom_site_label
_atom_site_fract_x
_atom_site_fract_y
_atom_site_fract_z
_atom_site_U_iso_or_equiv
_atom_site_thermal_displace_type
_atom_site_calc_flag
_atom_site_calc_attached_atom
Br1 -0.35304(5) 0.31984(3) -0.4659(1) 0.0635 Uani ? ?
Br2 -0.03217(5) -0.09200(3) -0.1933(1) 0.0630 Uani ? ?
Cu -0.27178(4) 0.05972(4) -0.4387(1) 0.0365 Uani ? ?
O1 -0.2661(2) 0.1155(2) -0.5660(6) 0.0343 Uani ? ?
O2 -0.1925(2) 0.0527(2) -0.4696(6) 0.0433 Uani ? ?
O3 0.2960(5) 0.1238(3) 0.6598(9) 0.1468 Uani ? ?
O4 1.0215(4) 0.2324(3) 0.147(1) 0.1790 Uani ? ?
O5 0.9107(3) 0.1513(2) 0.1018(7) 0.0612 Uani ? ?
N1 -0.1566(3) 0.1962(2) -0.6729(7) 0.0361 Uani ? ?
N2 -0.0818(3) 0.1184(2) -0.3924(7) 0.0360 Uani ? ?
N3 -0.2797(3) -0.0100(2) -0.3783(7) 0.0384 Uani ? ?
N4 -0.3382(3) 0.0875(2) -0.3344(7) 0.0384 Uani ? ?
C1 -0.2856(3) 0.1594(3) -0.5420(9) 0.0347 Uani ? ?
C2 -0.3306(3) 0.1688(3) -0.4413(10) 0.0351 Uani ? ?
C3 -0.3507(4) 0.2168(3) -0.4204(9) 0.0428 Uani ? ?
C4 -0.3268(4) 0.2546(3) -0.501(1) 0.0429 Uani ? ?
C5 -0.2834(3) 0.2466(3) -0.6006(9) 0.0355 Uani ? ?
C6 -0.2624(3) 0.2000(3) -0.6235(8) 0.0339 Uani ? ?
C7 -0.2150(4) 0.1914(3) -0.7314(9) 0.0369 Uani ? ?
C8 -0.1426(3) 0.2475(3) -0.6401(10) 0.0498 Uani ? ?
C9 -0.1482(3) 0.1654(3) -0.5407(9) 0.0366 Uani ? ?
C10 -0.0878(4) 0.1616(3) -0.4893(10) 0.0425 Uani ? ?
C11 -0.0326(4) 0.1226(3) -0.296(1) 0.0613 Uani ? ?
C12 -0.0774(3) 0.0736(3) -0.4865(9) 0.0386 Uani ? ?
C13 -0.1586(4) 0.0207(3) -0.4057(9) 0.0329 Uani ? ?
C14 -0.0992(4) 0.0286(3) -0.4097(9) 0.0350 Uani ? ?
C15 -0.0637(3) -0.0056(3) -0.3491(9) 0.0395 Uani ? ?
C16 -0.0836(4) -0.0474(3) -0.2847(10) 0.0412 Uani ? ?
C17 -0.1401(4) -0.0573(3) -0.2793(9) 0.0398 Uani ? ?
C18 -0.1783(4) -0.0230(3) -0.3398(9) 0.0354 Uani ? ?
C19 -0.2368(4) -0.0358(3) -0.3377(9) 0.0434 Uani ? ?
C20 -0.3351(4) -0.0369(3) -0.374(1) 0.0522 Uani ? ?
C21 -0.3861(4) -0.0085(3) -0.426(1) 0.0578 Uani ? ?
C22 -0.4117(4) 0.0240(3) -0.306(1) 0.0559 Uani ? ?
C23 -0.3696(4) 0.0572(3) -0.2275(10) 0.0514 Uani ? ?
C24 -0.3539(4) 0.1319(3) -0.3492(10) 0.0418 Uani ? ?
C25 0.3499(3) 0.1245(3) 0.6502(9) 0.0197 Uani ? ?
C26 0.9971(5) 0.2133(4) 0.017(1) 0.0826 Uani ? ?
H1 -0.3821 0.2243 -0.3455 0.0499 Uani ? ?
H2 -0.2681 0.2750 -0.6555 0.0442 Uani ? ?
H3 -0.2184 0.2135 -0.8166 0.0413 Uani ? ?
H4 -0.2184 0.1587 -0.7714 0.0413 Uani ? ?
H5 -0.1038 0.2515 -0.6073 0.0488 Uani ? ?
H6 -0.1475 0.2687 -0.7253 0.0488 Uani ? ?
H7 -0.1659 0.2613 -0.5605 0.0488 Uani ? ?
H8 -0.1706 0.1780 -0.4572 0.0412 Uani ? ?
H9 -0.1615 0.1330 -0.5602 0.0412 Uani ? ?
H10 -0.0770 0.1914 -0.4351 0.0450 Uani ? ?
H11 -0.0632 0.1598 -0.5743 0.0450 Uani ? ?
H12 -0.0276 0.0950 -0.2322 0.0651 Uani ? ?
H13 0.0025 0.1262 -0.3530 0.0651 Uani ? ?
H14 -0.0343 0.1515 -0.2322 0.0651 Uani ? ?
H15 -0.0999 0.0796 -0.5779 0.0434 Uani ? ?
H16 -0.0392 0.0694 -0.5205 0.0434 Uani ? ?
H17 -0.0225 -0.0001 -0.3502 0.0440 Uani ? ?
H18 -0.1548 -0.0879 -0.2312 0.0469 Uani ? ?
H19 -0.2458 -0.0694 -0.3010 0.0530 Uani ? ?
H20 -0.3327 -0.0665 -0.4327 0.0586 Uani ? ?
H21 -0.3433 -0.0475 -0.2717 0.0586 Uani ? ?
H22 -0.3740 0.0129 -0.5070 0.0639 Uani ? ?
H23 -0.4146 -0.0294 -0.4649 0.0639 Uani ? ?
H24 -0.4399 0.0442 -0.3476 0.0601 Uani ? ?
H25 -0.4290 0.0027 -0.2332 0.0601 Uani ? ?
H26 -0.3438 0.0365 -0.1689 0.0568 Uani ? ?
H27 -0.3897 0.0768 -0.1537 0.0568 Uani ? ?
H28 -0.3878 0.1414 -0.2857 0.0496 Uani ? ?

loop_
_atom_type_symbol
_atom_type_oxidation_number
_atom_type_number_in_cell
_atom_type_scat_dispersion_real
_atom_type_scat_dispersion_imag
_atom_type_scat_source
C 0 208 0.003 0.002 'International Tables'
H 0 304 0.000 0.000 'International Tables'
Br 0 16 -0.290 2.459 'International Tables'
N 0 32 0.006 0.003 'International Tables'
O 0 40 0.011 0.006 'International Tables'
Cu 0 8 0.320 1.265 'International Tables'

loop_
_geom_angle_atom_site_label_1
_geom_angle_atom_site_label_2
_geom_angle_atom_site_label_3
_geom_angle
_geom_angle_site_symmetry_1
_geom_angle_site_symmetry_2
_geom_angle_site_symmetry_3
_geom_angle_publ_flag
O(1) Cu O(2) 85.7(2) ? ? ? yes
O(1) Cu N(3) 159.1(2) ? ? ? yes
O(1) Cu N(4) 91.9(2) ? ? ? yes
O(2) Cu N(3) 92.0(3) ? ? ? yes
O(2) Cu N(4) 152.7(3) ? ? ? yes
N(3) Cu N(4) 99.4(3) ? ? ? yes
Cu O(1) C(1) 127.7(5) ? ? ? yes
Cu O(2) C(13) 127.1(5) ? ? ? yes
C(7) N(1) C(8) 111.4(6) ? ? ? yes
C(7) N(1) C(9) 111.1(6) ? ? ? yes
C(8) N(1) C(9) 110.8(6) ? ? ? yes
C(10) N(2) C(11) 111.2(6) ? ? ? yes
C(10) N(2) C(12) 109.4(6) ? ? ? yes
C(11) N(2) C(12) 110.2(7) ? ? ? yes
Cu N(3) C(19) 121.9(6) ? ? ? yes
Cu N(3) C(20) 123.8(6) ? ? ? yes
C(19) N(3) C(20) 114.3(7) ? ? ? yes
Cu N(4) C(23) 119.6(5) ? ? ? yes
Cu N(4) C(24) 123.1(6) ? ? ? yes
C(23) N(4) C(24) 117.2(7) ? ? ? yes
O(1) C(1) C(2) 122.5(7) ? ? ? yes
O(1) C(1) C(6) 119.4(8) ? ? ? yes
C(2) C(1) C(6) 118.0(7) ? ? ? yes
C(1) C(2) C(3) 120.5(8) ? ? ? yes
C(1) C(2) C(24) 122.3(7) ? ? ? yes
C(3) C(2) C(24) 117.0(8) ? ? ? yes
C(2) C(3) C(4) 119.3(8) ? ? ? yes
Br(1) C(4) C(3) 118.6(7) ? ? ? yes
Br(1) C(4) C(5) 119.8(7) ? ? ? yes
C(3) C(4) C(5) 121.5(8) ? ? ? yes
C(4) C(5) C(6) 120.8(8) ? ? ? yes
C(1) C(6) C(5) 119.8(8) ? ? ? yes
C(1) C(6) C(7) 119.5(7) ? ? ? yes
C(5) C(6) C(7) 120.7(7) ? ? ? yes
N(1) C(7) C(6) 117.1(7) ? ? ? yes
N(1) C(9) C(10) 114.5(7) ? ? ? yes
N(2) C(10) C(9) 109.0(7) ? ? ? yes
N(2) C(12) C(14) 112.9(7) ? ? ? yes
O(2) C(13) C(14) 119.4(7) ? ? ? yes
O(2) C(13) C(18) 122.9(8) ? ? ? yes
C(14) C(13) C(18) 117.6(8) ? ? ? yes
C(12) C(14) C(13) 118.4(7) ? ? ? yes
C(12) C(14) C(15) 121.9(8) ? ? ? yes
C(13) C(14) C(15) 119.6(8) ? ? ? yes
C(14) C(15) C(16) 121.8(8) ? ? ? yes
Br(2) C(16) C(15) 119.7(7) ? ? ? yes
Br(2) C(16) C(17) 118.9(7) ? ? ? yes
C(15) C(16) C(17) 121.4(8) ? ? ? yes
C(16) C(17) C(18) 118.8(8) ? ? ? yes
C(13) C(18) C(17) 120.8(8) ? ? ? yes
C(13) C(18) C(19) 122.2(8) ? ? ? yes
C(17) C(18) C(19) 116.9(8) ? ? ? yes
N(3) C(19) C(18) 128.7(8) ? ? ? yes
N(3) C(20) C(21) 116.2(7) ? ? ? yes
C(20) C(21) C(22) 113.9(8) ? ? ? yes
C(21) C(22) C(23) 114.4(7) ? ? ? yes
N(4) C(23) C(22) 111.5(7) ? ? ? yes
N(4) C(24) C(2) 128.7(8) ? ? ? yes

loop_
_geom_bond_atom_site_label_1
_geom_bond_atom_site_label_2
_geom_bond_distance
_geom_bond_site_symmetry_1
_geom_bond_site_symmetry_2
_geom_bond_publ_flag
Br(1) C(4) 1.912(8) ? ? yes
Br(2) C(16) 1.908(8) ? ? yes
Cu O(1) 1.906(5) ? ? yes
Cu O(2) 1.908(5) ? ? yes
Cu N(3) 1.988(6) ? ? yes
Cu N(4) 1.980(6) ? ? yes
O(1) C(1) 1.306(8) ? ? yes
O(2) C(13) 1.315(8) ? ? yes
O(3) C(25) 1.28(1) ? ? yes
O(4) C(26) 1.40(1) ? ? yes
N(1) C(7) 1.485(9) ? ? yes
N(1) C(8) 1.470(9) ? ? yes
N(1) C(9) 1.466(9) ? ? yes
N(2) C(10) 1.472(9) ? ? yes
N(2) C(11) 1.457(10) ? ? yes
N(2) C(12) 1.488(9) ? ? yes
N(3) C(19) 1.288(10) ? ? yes
N(3) C(20) 1.504(10) ? ? yes
N(4) C(23) 1.467(9) ? ? yes
N(4) C(24) 1.278(9) ? ? yes
C(1) C(2) 1.42(1) ? ? yes
C(1) C(6) 1.437(10) ? ? yes
C(2) C(3) 1.406(10) ? ? yes
C(2) C(24) 1.41(1) ? ? yes
C(3) C(4) 1.38(1) ? ? yes
C(4) C(5) 1.38(1) ? ? yes
C(5) C(6) 1.381(10) ? ? yes
C(6) C(7) 1.50(1) ? ? yes
C(9) C(10) 1.51(1) ? ? yes
C(12) C(14) 1.501(10) ? ? yes
C(13) C(14) 1.42(1) ? ? yes
C(13) C(18) 1.411(10) ? ? yes
C(14) C(15) 1.37(1) ? ? yes
C(15) C(16) 1.36(1) ? ? yes
C(16) C(17) 1.37(1) ? ? yes
C(17) C(18) 1.41(1) ? ? yes
C(18) C(19) 1.43(1) ? ? yes
C(20) C(21) 1.51(1) ? ? yes
C(21) C(22) 1.52(1) ? ? yes
C(22) C(23) 1.52(1) ? ? yes
